data_4060195
loop_
_publ_author_name
'Tomasz Fekner'
'Judith Gallucci'
'Michael K. Chan'

_publ_section_title
;
Ruffling-Induced Chirality: Synthesis, Metalation, and Optical Resolution
of Highly Nonplanar, Cyclic, Benzimidazole-Based Ligands
;
_journal_name_full 'Journal of the American Chemical Society'
_journal_page_first 223
_journal_page_last 236
_journal_paper_doi 10.1021/ja030196d
_journal_volume 126
_journal_year 2004
_chemical_formula_sum 'C32 H24 N6 Ni O4'
_chemical_formula_weight 615.28
_space_group_IT_number 2
_space_group_name_Hall '-P 1'
_space_group_name_H-M_alt 'P -1'
_symmetry_cell_setting triclinic
_symmetry_space_group_name_Hall '-P 1'
_symmetry_space_group_name_H-M 'P -1'
_atom_sites_solution_hydrogens geom
_atom_sites_solution_primary heavy
_atom_sites_solution_secondary difmap
_cell_angle_alpha 84.49(1)
_cell_angle_beta 89.44(1)
_cell_angle_gamma 72.38(1)
_cell_formula_units_Z 2
_cell_length_a 8.082(1)
_cell_length_b 11.956(1)
_cell_length_c 13.813(1)
_cell_measurement_reflns_used ?
_cell_measurement_temperature 200(2)
_cell_measurement_theta_max ?
_cell_measurement_theta_min ?
_cell_volume 1266.0(2)
_diffrn_ambient_temperature 200(2)
_diffrn_measurement_device 'Nonius Kappa CCD'
_diffrn_measurement_method 'phi and omega scans'
_diffrn_radiation_monochromator graphite
_diffrn_radiation_source 'fine-focus sealed tube'
_diffrn_radiation_type MoK\a
_diffrn_radiation_wavelength 0.71073
_diffrn_reflns_av_R_equivalents 0.030
_diffrn_reflns_av_sigmaI/netI ?
_diffrn_reflns_limit_h_max 10
_diffrn_reflns_limit_h_min -10
_diffrn_reflns_limit_k_max 15
_diffrn_reflns_limit_k_min -15
_diffrn_reflns_limit_l_max 17
_diffrn_reflns_limit_l_min -17
_diffrn_reflns_number 31273
_diffrn_reflns_theta_max 27.50
_diffrn_reflns_theta_min 2.21
_diffrn_standards_decay_% ?
_diffrn_standards_interval_count ?
_diffrn_standards_interval_time ?
_diffrn_standards_number ?
_exptl_absorpt_coefficient_mu 0.822
_exptl_absorpt_correction_T_max ?
_exptl_absorpt_correction_T_min ?
_exptl_absorpt_correction_type ?
_exptl_crystal_colour orange
_exptl_crystal_density_diffrn 1.614
_exptl_crystal_density_meas ?
_exptl_crystal_density_method ?
_exptl_crystal_description plate
_exptl_crystal_F_000 636
_exptl_crystal_size_max 0.35
_exptl_crystal_size_mid 0.35
_exptl_crystal_size_min 0.08
_refine_diff_density_max 0.518
_refine_diff_density_min -0.369
_refine_ls_extinction_coef ?
_refine_ls_extinction_method none
_refine_ls_goodness_of_fit_all 1.038
_refine_ls_goodness_of_fit_obs 1.070
_refine_ls_hydrogen_treatment constr
_refine_ls_matrix_type full
_refine_ls_number_parameters 392
_refine_ls_number_reflns 5793
_refine_ls_number_restraints 0
_refine_ls_restrained_S_all 1.038
_refine_ls_restrained_S_obs 1.070
_refine_ls_R_factor_all 0.0369
_refine_ls_R_factor_obs 0.0302
_refine_ls_shift/esd_max 0.002
_refine_ls_shift/esd_mean 0.000
_refine_ls_structure_factor_coef Fsqd
_refine_ls_weighting_details 'w=1/[\s^2^(Fo^2^)+(0.0367P)^2^+0.6969P] where P=(Fo^2^+2Fc^2^)/3'
_refine_ls_weighting_scheme calc
_refine_ls_wR_factor_all 0.0792
_refine_ls_wR_factor_obs 0.0760
_reflns_number_observed 5080
_reflns_number_total 5793
_reflns_observed_criterion >2sigma(I)
_cod_depositor_comments
;
The following automatic conversions were performed:

'_refine_ls_weighting_scheme' value 'calc
w=1/[\s^2^(Fo^2^)+(0.0367P)^2^+0.6969P] where P=(Fo^2^+2Fc^2^)/3' was
changed to 'calc'. New tag '_refine_ls_weighting_details' was
created. The value of the new tag was set to
'w=1/[\s^2^(Fo^2^)+(0.0367P)^2^+0.6969P] where P=(Fo^2^+2Fc^2^)/3'.

Automatic conversion script
Id: cif_fix_values 3143 2015-03-26 13:38:13Z robertas 
;
_cod_original_sg_symbol_H-M P-1
_cod_database_code 4060195

loop_
_symmetry_equiv_pos_as_xyz
'x, y, z'
'-x, -y, -z'

loop_
_atom_site_aniso_label
_atom_site_aniso_U_11
_atom_site_aniso_U_22
_atom_site_aniso_U_33
_atom_site_aniso_U_23
_atom_site_aniso_U_13
_atom_site_aniso_U_12
Ni 0.02159(11) 0.01348(11) 0.01147(11) -0.00139(7) 0.00086(7) -0.00307(8)
O1 0.0341(7) 0.0212(6) 0.0242(6) -0.0054(5) -0.0006(5) 0.0044(5)
O2 0.0478(8) 0.0204(6) 0.0240(6) -0.0051(5) 0.0055(6) -0.0145(6)
O3 0.0399(7) 0.0245(7) 0.0176(6) -0.0025(5) -0.0011(5) 0.0074(6)
O4 0.0502(8) 0.0260(7) 0.0176(6) -0.0027(5) 0.0035(5) -0.0203(6)
N1 0.0226(7) 0.0148(7) 0.0141(6) -0.0011(5) 0.0010(5) -0.0021(5)
N2 0.0227(7) 0.0145(7) 0.0133(6) -0.0016(5) -0.0007(5) -0.0031(5)
N3 0.0215(7) 0.0153(7) 0.0149(6) -0.0010(5) 0.0009(5) -0.0047(5)
N4 0.0249(7) 0.0142(7) 0.0132(6) -0.0022(5) 0.0031(5) -0.0034(5)
N5 0.0266(7) 0.0220(7) 0.0129(6) -0.0024(5) 0.0013(5) -0.0030(6)
N6 0.0273(7) 0.0213(7) 0.0132(6) -0.0026(5) -0.0005(5) -0.0085(6)
C1 0.0203(8) 0.0188(8) 0.0146(7) 0.0010(6) 0.0014(6) -0.0016(6)
C2 0.0224(8) 0.0216(8) 0.0155(8) -0.0001(6) 0.0004(6) -0.0016(7)
C3 0.0302(9) 0.0285(10) 0.0149(8) 0.0025(7) 0.0046(7) -0.0022(7)
C4 0.0286(9) 0.0258(9) 0.0238(9) 0.0067(7) 0.0057(7) -0.0052(7)
C5 0.0270(9) 0.0210(9) 0.0240(9) 0.0021(7) 0.0012(7) -0.0058(7)
C6 0.0218(8) 0.0184(8) 0.0174(8) 0.0014(6) 0.0006(6) -0.0031(6)
C7 0.0232(8) 0.0163(8) 0.0170(8) 0.0013(6) -0.0016(6) -0.0025(6)
C8 0.0245(8) 0.0150(8) 0.0168(8) -0.0052(6) 0.0024(6) -0.0063(6)
C9 0.0302(9) 0.0178(8) 0.0171(8) -0.0031(6) 0.0005(6) -0.0053(7)
C10 0.0263(8) 0.0168(8) 0.0242(9) -0.0056(7) 0.0023(7) -0.0023(7)
C11 0.0285(9) 0.0218(9) 0.0223(8) -0.0086(7) 0.0077(7) -0.0081(7)
C12 0.0291(9) 0.0217(8) 0.0156(8) -0.0049(6) 0.0046(6) -0.0108(7)
C13 0.0228(8) 0.0175(8) 0.0169(8) -0.0046(6) 0.0024(6) -0.0079(6)
C14 0.0234(8) 0.0194(8) 0.0132(7) -0.0018(6) 0.0015(6) -0.0096(6)
C15 0.0359(10) 0.0315(10) 0.0161(8) -0.0068(7) 0.0005(7) -0.0123(8)
C16 0.0240(8) 0.0210(8) 0.0174(8) -0.0001(6) -0.0012(6) -0.0094(7)
C17 0.0306(9) 0.0305(10) 0.0167(8) 0.0009(7) -0.0058(7) -0.0118(8)
C18 0.0265(9) 0.0297(10) 0.0241(9) 0.0049(7) -0.0075(7) -0.0072(7)
C19 0.0221(8) 0.0222(9) 0.0242(9) 0.0019(7) -0.0016(7) -0.0032(7)
C20 0.0205(8) 0.0195(8) 0.0172(8) 0.0013(6) 0.0001(6) -0.0056(6)
C21 0.0205(8) 0.0185(8) 0.0149(7) 0.0023(6) -0.0010(6) -0.0067(6)
C22 0.0221(8) 0.0173(8) 0.0164(8) 0.0006(6) 0.0029(6) -0.0034(6)
C23 0.0212(8) 0.0147(8) 0.0174(8) -0.0050(6) 0.0013(6) -0.0006(6)
C24 0.0286(9) 0.0185(8) 0.0180(8) -0.0032(6) 0.0015(6) -0.0037(7)
C25 0.0343(10) 0.0191(9) 0.0258(9) -0.0057(7) 0.0009(7) -0.0087(7)
C26 0.0313(9) 0.0220(9) 0.0239(9) -0.0091(7) -0.0025(7) -0.0053(7)
C27 0.0269(9) 0.0232(9) 0.0164(8) -0.0054(7) -0.0018(6) -0.0021(7)
C28 0.0215(8) 0.0176(8) 0.0168(8) -0.0039(6) 0.0005(6) -0.0014(6)
C29 0.0200(8) 0.0190(8) 0.0130(7) -0.0025(6) -0.0001(6) -0.0007(6)
C30 0.0335(10) 0.0319(10) 0.0158(8) -0.0077(7) 0.0036(7) -0.0058(8)
C31 0.066(2) 0.0428(13) 0.0240(10) -0.0040(9) -0.0089(10) 0.0283(11)
C32 0.0612(13) 0.0296(10) 0.0256(10) -0.0046(8) 0.0091(9) -0.0257(10)

loop_
_atom_site_label
_atom_site_type_symbol
_atom_site_fract_x
_atom_site_fract_y
_atom_site_fract_z
_atom_site_U_iso_or_equiv
_atom_site_thermal_displace_type
_atom_site_occupancy
_atom_site_calc_flag
_atom_site_refinement_flags
_atom_site_disorder_group
Ni Ni 0.19329(3) 0.49435(2) 0.249940(14) 0.01601(7) Uani 1 d . .
O1 O 0.4893(2) 0.15473(11) 0.28137(9) 0.0291(3) Uani 1 d . .
O2 O 0.2061(2) 0.82887(11) 0.21824(9) 0.0296(3) Uani 1 d . .
O3 O -0.1609(2) 0.84797(11) 0.19117(9) 0.0311(3) Uani 1 d . .
O4 O 0.1380(2) 0.14463(11) 0.31155(9) 0.0293(3) Uani 1 d . .
N1 N 0.2075(2) 0.50278(12) 0.11487(9) 0.0180(3) Uani 1 d . .
N2 N 0.2631(2) 0.32664(11) 0.25326(9) 0.0174(3) Uani 1 d . .
N3 N 0.2185(2) 0.48599(12) 0.38457(9) 0.0175(3) Uani 1 d . .
N4 N 0.1199(2) 0.66180(12) 0.24651(9) 0.0180(3) Uani 1 d . .
N5 N 0.2634(2) 0.45835(13) -0.03711(10) 0.0214(3) Uani 1 d . .
N6 N 0.2399(2) 0.53038(12) 0.53569(10) 0.0203(3) Uani 1 d . .
C1 C 0.2563(2) 0.59266(14) 0.06449(11) 0.0190(3) Uani 1 d . .
C2 C 0.2924(2) 0.56613(15) -0.03105(12) 0.0211(3) Uani 1 d . .
C3 C 0.3492(2) 0.6410(2) -0.09770(12) 0.0264(4) Uani 1 d . .
H3 H 0.3733(2) 0.6238(2) -0.16303(12) 0.032 Uiso 1 calc R .
C4 C 0.3689(2) 0.7418(2) -0.06392(13) 0.0274(4) Uani 1 d . .
H4 H 0.4116(2) 0.7934(2) -0.10661(13) 0.033 Uiso 1 calc R .
C5 C 0.3275(2) 0.7699(2) 0.03132(13) 0.0246(4) Uani 1 d . .
H5 H 0.3399(2) 0.8411(2) 0.05092(13) 0.030 Uiso 1 calc R .
C6 C 0.2687(2) 0.69617(14) 0.09792(12) 0.0201(3) Uani 1 d . .
C7 C 0.1984(2) 0.73427(14) 0.19383(12) 0.0198(3) Uani 1 d . .
C8 C 0.0059(2) 0.71881(14) 0.31819(11) 0.0185(3) Uani 1 d . .
C9 C -0.1353(2) 0.81872(15) 0.28909(12) 0.0221(3) Uani 1 d . .
C10 C -0.2423(2) 0.88277(15) 0.35706(12) 0.0231(4) Uani 1 d . .
H10 H -0.3333(2) 0.95229(15) 0.33638(12) 0.028 Uiso 1 calc R .
C11 C -0.2149(2) 0.84430(15) 0.45521(12) 0.0237(4) Uani 1 d . .
H11 H -0.2854(2) 0.88922(15) 0.50187(12) 0.028 Uiso 1 calc R .
C12 C -0.0869(2) 0.74183(15) 0.48576(12) 0.0213(3) Uani 1 d . .
H12 H -0.0740(2) 0.71403(15) 0.55287(12) 0.026 Uiso 1 calc R .
C13 C 0.0249(2) 0.67810(14) 0.41804(11) 0.0185(3) Uani 1 d . .
C14 C 0.1582(2) 0.56790(14) 0.44686(11) 0.0180(3) Uani 1 d . .
C15 C 0.2152(2) 0.5902(2) 0.62470(12) 0.0271(4) Uani 1 d . .
H15A H 0.3210(6) 0.5605(8) 0.6654(4) 0.041 Uiso 1 calc R .
H15B H 0.1178(11) 0.5748(10) 0.6605(5) 0.041 Uiso 1 calc R .
H15C H 0.1901(17) 0.6752(2) 0.60784(13) 0.041 Uiso 1 calc R .
C16 C 0.3615(2) 0.42128(15) 0.52845(12) 0.0203(3) Uani 1 d . .
C17 C 0.4832(2) 0.3442(2) 0.59407(12) 0.0256(4) Uani 1 d . .
H17 H 0.4942(2) 0.3613(2) 0.65902(12) 0.031 Uiso 1 calc R .
C18 C 0.5871(2) 0.2416(2) 0.55979(13) 0.0275(4) Uani 1 d . .
H18 H 0.6741(2) 0.1883(2) 0.60176(13) 0.033 Uiso 1 calc R .
C19 C 0.5680(2) 0.2138(2) 0.46516(12) 0.0239(4) Uani 1 d . .
H19 H 0.6408(2) 0.1416(2) 0.44513(12) 0.029 Uiso 1 calc R .
C20 C 0.4449(2) 0.28931(14) 0.39964(11) 0.0194(3) Uani 1 d . .
C21 C 0.3460(2) 0.39466(14) 0.43358(11) 0.0181(3) Uani 1 d . .
C22 C 0.4031(2) 0.25199(14) 0.30511(11) 0.0194(3) Uani 1 d . .
C23 C 0.1950(2) 0.27201(14) 0.18304(11) 0.0186(3) Uani 1 d . .
C24 C 0.1387(2) 0.17358(15) 0.21342(12) 0.0224(3) Uani 1 d . .
C25 C 0.0864(2) 0.1110(2) 0.14625(13) 0.0260(4) Uani 1 d . .
H25 H 0.0569(2) 0.0416(2) 0.16750(13) 0.031 Uiso 1 calc R .
C26 C 0.0775(2) 0.1502(2) 0.04806(13) 0.0259(4) Uani 1 d . .
H26 H 0.0441(2) 0.1065(2) 0.00208(13) 0.031 Uiso 1 calc R .
C27 C 0.1163(2) 0.2516(2) 0.01668(12) 0.0231(4) Uani 1 d . .
H27 H 0.1025(2) 0.2804(2) -0.05022(12) 0.028 Uiso 1 calc R .
C28 C 0.1765(2) 0.31285(14) 0.08321(11) 0.0195(3) Uani 1 d . .
C29 C 0.2150(2) 0.42187(14) 0.05305(11) 0.0184(3) Uani 1 d . .
C30 C 0.2862(2) 0.3992(2) -0.12641(12) 0.0276(4) Uani 1 d . .
H30A H 0.3659(13) 0.4275(9) -0.1690(4) 0.041 Uiso 1 calc R .
H30B H 0.1736(4) 0.4167(10) -0.1599(5) 0.041 Uiso 1 calc R .
H30C H 0.3345(16) 0.3139(2) -0.11018(14) 0.041 Uiso 1 calc R .
C31 C -0.3200(3) 0.9358(2) 0.16062(15) 0.0540(7) Uani 1 d . .
H31A H -0.3318(12) 0.9421(12) 0.0896(2) 0.081 Uiso 1 calc R .
H31B H -0.3196(10) 1.0119(4) 0.1811(12) 0.081 Uiso 1 calc R .
H31C H -0.4177(4) 0.9136(8) 0.1902(11) 0.081 Uiso 1 calc R .
C32 C 0.0442(3) 0.0640(2) 0.34352(14) 0.0361(5) Uani 1 d . .
H32A H 0.0402(17) 0.0568(10) 0.41472(15) 0.054 Uiso 1 calc R .
H32B H 0.1026(11) -0.0135(4) 0.3214(9) 0.054 Uiso 1 calc R .
H32C H -0.0743(6) 0.0934(7) 0.3163(9) 0.054 Uiso 1 calc R .
